data_4029602
loop_
_publ_author_name
'Tran, Anh T.'
'Liu, Peng'
'Houk, K. N.'
'Nicholas, Kenneth M.'

_publ_section_title
;
 Regioselectivity in the cu(i)-catalyzed [4 + 2]-cycloaddition of
 2-nitrosopyridine with unsymmetrical dienes.
;
_journal_issue 12
_journal_name_full 'The Journal of organic chemistry'
_journal_page_first 5617
_journal_page_last 5626
_journal_paper_doi 10.1021/jo5005907
_journal_volume 79
_journal_year 2014
_chemical_formula_moiety 'C42 H48 Cu N4, F6 P'
_chemical_formula_sum 'C42 H48 Cu F6 N4 P'
_chemical_formula_weight 817.35
_space_group_IT_number 15
_symmetry_cell_setting monoclinic
_symmetry_space_group_name_Hall '-C 2yc'
_symmetry_space_group_name_H-M 'C 1 2/c 1'
_atom_sites_solution_hydrogens geom
_atom_sites_solution_primary direct
_atom_sites_solution_secondary difmap
_audit_creation_method SHELXL-97
_cell_angle_alpha 90.00
_cell_angle_beta 124.773(4)
_cell_angle_gamma 90.00
_cell_formula_units_Z 8
_cell_length_a 32.815(8)
_cell_length_b 11.058(3)
_cell_length_c 25.545(6)
_cell_measurement_reflns_used 5505
_cell_measurement_temperature 100(2)
_cell_measurement_theta_max 28.07
_cell_measurement_theta_min 2.40
_cell_volume 7614(3)
_computing_cell_refinement 'SAINT (Bruker, 2007)'
_computing_data_collection 'SMART (Bruker, 2007)'
_computing_data_reduction 'SAINT (Bruker, 2007)'
_computing_molecular_graphics 'SHELXTL (Sheldrick, 2008)'
_computing_publication_material 'SHELXTL (Sheldrick, 2008)'
_computing_structure_refinement 'SHELXTL (Sheldrick, 2008)'
_computing_structure_solution 'SHELXTL (Sheldrick, 2008)'
_diffrn_ambient_temperature 100(2)
_diffrn_measured_fraction_theta_full 1.000
_diffrn_measured_fraction_theta_max 1.000
_diffrn_measurement_device_type 'CCD Bruker APEX'
_diffrn_measurement_method '\f and \w scans'
_diffrn_radiation_monochromator graphite
_diffrn_radiation_source 'fine-focus sealed tube'
_diffrn_radiation_type MoK\a
_diffrn_radiation_wavelength 0.71073
_diffrn_reflns_av_R_equivalents 0.0410
_diffrn_reflns_av_sigmaI/netI 0.0385
_diffrn_reflns_limit_h_max 40
_diffrn_reflns_limit_h_min -40
_diffrn_reflns_limit_k_max 13
_diffrn_reflns_limit_k_min -13
_diffrn_reflns_limit_l_max 31
_diffrn_reflns_limit_l_min -31
_diffrn_reflns_number 29951
_diffrn_reflns_theta_full 26.00
_diffrn_reflns_theta_max 26.00
_diffrn_reflns_theta_min 1.64
_diffrn_standards_number 0
_exptl_absorpt_coefficient_mu 0.682
_exptl_absorpt_correction_T_max 0.8320
_exptl_absorpt_correction_T_min 0.7181
_exptl_absorpt_correction_type multi-scan
_exptl_absorpt_process_details 'SADABS (Sheldrick, 2001)'
_exptl_crystal_colour black
_exptl_crystal_density_diffrn 1.426
_exptl_crystal_density_method 'not measured'
_exptl_crystal_description block
_exptl_crystal_F_000 3408
_exptl_crystal_size_max 0.52
_exptl_crystal_size_mid 0.41
_exptl_crystal_size_min 0.28
_refine_diff_density_max 0.729
_refine_diff_density_min -0.752
_refine_diff_density_rms 0.067
_refine_ls_extinction_method none
_refine_ls_goodness_of_fit_ref 1.007
_refine_ls_hydrogen_treatment constr
_refine_ls_matrix_type full
_refine_ls_number_parameters 487
_refine_ls_number_reflns 7489
_refine_ls_number_restraints 0
_refine_ls_restrained_S_all 1.007
_refine_ls_R_factor_all 0.0702
_refine_ls_R_factor_gt 0.0524
_refine_ls_shift/su_max 0.001
_refine_ls_shift/su_mean 0.000
_refine_ls_structure_factor_coef Fsqd
_refine_ls_weighting_details 'calc w=1/[\s^2^(Fo^2^)+(0.0420P)^2^+30.0000P] where P=(Fo^2^+2Fc^2^)/3'
_refine_ls_weighting_scheme calc
_refine_ls_wR_factor_gt 0.1151
_refine_ls_wR_factor_ref 0.1249
_reflns_number_gt 5916
_reflns_number_total 7489
_reflns_threshold_expression I>2\s(I)
_cod_data_source_file jo5005907_si_002.cif
_cod_data_source_block 11055
_cod_depositor_comments 'Adding full bibliography for 4029602.cif.'
_cod_original_sg_symbol_H-M 'C 2/c'
_cod_database_code 4029602

loop_
_symmetry_equiv_pos_as_xyz
'x, y, z'
'-x, y, -z+1/2'
'x+1/2, y+1/2, z'
'-x+1/2, y+1/2, -z+1/2'
'-x, -y, -z'
'x, -y, z-1/2'
'-x+1/2, -y+1/2, -z'
'x+1/2, -y+1/2, z-1/2'

loop_
_atom_site_label
_atom_site_type_symbol
_atom_site_fract_x
_atom_site_fract_y
_atom_site_fract_z
_atom_site_U_iso_or_equiv
_atom_site_adp_type
_atom_site_occupancy
_atom_site_symmetry_multiplicity
_atom_site_calc_flag
_atom_site_refinement_flags
Cu1 Cu 0.621082(13) 0.56032(4) 0.478647(19) 0.03415(13) Uani 1 1 d .
N1A N 0.65806(9) 0.4873(3) 0.56811(13) 0.0422(8) Uani 1 1 d .
C2A C 0.70732(12) 0.5018(4) 0.59936(17) 0.0515(12) Uani 1 1 d .
C3A C 0.74132(13) 0.4658(5) 0.66370(19) 0.0725(18) Uani 1 1 d .
H3A H 0.7759 0.4792 0.6847 0.087 Uiso 1 1 calc R
C4A C 0.72405(15) 0.4127(5) 0.69456(19) 0.0760(18) Uani 1 1 d .
H4A H 0.7465 0.3889 0.7378 0.091 Uiso 1 1 calc R
C5A C 0.65135(16) 0.3339(4) 0.69197(17) 0.0628(14) Uani 1 1 d .
H5A H 0.6725 0.3033 0.7341 0.075 Uiso 1 1 calc R
C6A C 0.60094(16) 0.3219(4) 0.65986(17) 0.0527(11) Uani 1 1 d .
H6A H 0.5874 0.2827 0.6798 0.063 Uiso 1 1 calc R
C7A C 0.56899(14) 0.3675(3) 0.59717(16) 0.0423(9) Uani 1 1 d .
H7A H 0.5341 0.3610 0.5759 0.051 Uiso 1 1 calc R
C8A C 0.58780(12) 0.4208(3) 0.56690(15) 0.0394(9) Uani 1 1 d .
H8A H 0.5661 0.4487 0.5243 0.047 Uiso 1 1 calc R
C9A C 0.63986(12) 0.4341(4) 0.59936(15) 0.0433(10) Uani 1 1 d .
C10A C 0.67205(14) 0.3915(4) 0.66292(16) 0.0575(13) Uani 1 1 d .
C11A C 0.72398(12) 0.5526(4) 0.5617(2) 0.0542(12) Uani 1 1 d .
H11A H 0.7581 0.5684 0.5806 0.065 Uiso 1 1 calc R
N12A N 0.69135(9) 0.5755(2) 0.50256(15) 0.0419(8) Uani 1 1 d .
C13A C 0.70829(12) 0.6177(3) 0.4637(2) 0.0486(11) Uani 1 1 d .
H13A H 0.7417 0.6538 0.4919 0.058 Uiso 1 1 calc R
H13B H 0.6856 0.6818 0.4345 0.058 Uiso 1 1 calc R
C14A C 0.71048(11) 0.5166(3) 0.42427(16) 0.0297(7) Uani 1 1 d .
C15A C 0.75000(10) 0.4219(3) 0.46802(14) 0.0248(6) Uani 1 1 d .
H15A H 0.7826 0.4621 0.4960 0.030 Uiso 1 1 calc R
H15B H 0.7412 0.3843 0.4955 0.030 Uiso 1 1 calc R
C16A C 0.75370(10) 0.3238(3) 0.42851(14) 0.0263(7) Uani 1 1 d .
H16A H 0.7793 0.2629 0.4576 0.032 Uiso 1 1 calc R
C17A C 0.70305(11) 0.2617(3) 0.38605(14) 0.0300(7) Uani 1 1 d .
H17A H 0.7050 0.1972 0.3607 0.036 Uiso 1 1 calc R
H17B H 0.6937 0.2240 0.4130 0.036 Uiso 1 1 calc R
C18A C 0.66364(12) 0.3546(3) 0.34128(14) 0.0353(8) Uani 1 1 d .
H18A H 0.6308 0.3133 0.3136 0.042 Uiso 1 1 calc R
C19A C 0.66009(10) 0.4526(3) 0.38093(14) 0.0232(6) Uani 1 1 d .
H19A H 0.6502 0.4155 0.4073 0.028 Uiso 1 1 calc R
H19B H 0.6345 0.5124 0.3522 0.028 Uiso 1 1 calc R
C20A C 0.72468(15) 0.5729(4) 0.3817(2) 0.0672(15) Uani 1 1 d .
H20A H 0.6994 0.6333 0.3530 0.081 Uiso 1 1 calc R
H20B H 0.7570 0.6149 0.4087 0.081 Uiso 1 1 calc R
C21A C 0.72832(16) 0.4755(5) 0.3423(2) 0.0743(17) Uani 1 1 d .
H21A H 0.7377 0.5139 0.3150 0.089 Uiso 1 1 calc R
C22A C 0.76805(13) 0.3820(4) 0.38669(19) 0.0504(11) Uani 1 1 d .
H22A H 0.7705 0.3190 0.3611 0.061 Uiso 1 1 calc R
H22B H 0.8007 0.4221 0.4139 0.061 Uiso 1 1 calc R
C23A C 0.67797(15) 0.4119(5) 0.29944(19) 0.0735(17) Uani 1 1 d .
H23A H 0.6524 0.4712 0.2700 0.088 Uiso 1 1 calc R
H23B H 0.6802 0.3487 0.2737 0.088 Uiso 1 1 calc R
N1B N 0.55922(9) 0.4910(3) 0.39991(13) 0.0336(7) Uani 1 1 d .
C2B C 0.52693(11) 0.5780(3) 0.36317(16) 0.0417(9) Uani 1 1 d .
C3B C 0.48112(12) 0.5545(4) 0.30442(19) 0.0605(14) Uani 1 1 d .
H3B H 0.4596 0.6188 0.2791 0.073 Uiso 1 1 calc R
C4B C 0.46868(12) 0.4378(4) 0.2851(2) 0.0678(16) Uani 1 1 d .
H4B H 0.4381 0.4204 0.2458 0.081 Uiso 1 1 calc R
C5B C 0.49003(14) 0.2185(4) 0.3051(2) 0.0627(14) Uani 1 1 d .
H5B H 0.4589 0.1963 0.2677 0.075 Uiso 1 1 calc R
C6B C 0.52378(14) 0.1313(4) 0.3412(2) 0.0569(13) Uani 1 1 d .
H6B H 0.5164 0.0492 0.3283 0.068 Uiso 1 1 calc R
C7B C 0.57004(14) 0.1618(4) 0.39825(19) 0.0450(9) Uani 1 1 d .
H7B H 0.5934 0.0999 0.4230 0.054 Uiso 1 1 calc R
C8B C 0.58120(12) 0.2799(3) 0.41786(17) 0.0371(8) Uani 1 1 d .
H8B H 0.6119 0.2995 0.4566 0.045 Uiso 1 1 calc R
C9B C 0.54705(11) 0.3724(3) 0.38046(17) 0.0377(9) Uani 1 1 d .
C10B C 0.50059(12) 0.3422(4) 0.3224(2) 0.0530(12) Uani 1 1 d .
C11B C 0.54089(11) 0.7007(3) 0.38904(16) 0.0394(9) Uani 1 1 d .
H11B H 0.5210 0.7679 0.3646 0.047 Uiso 1 1 calc R
N12B N 0.58041(9) 0.7163(3) 0.44540(13) 0.0347(7) Uani 1 1 d .
C13B C 0.59107(12) 0.8403(3) 0.47098(16) 0.0383(8) Uani 1 1 d .
H13C H 0.5647 0.8949 0.4387 0.046 Uiso 1 1 calc R
H13D H 0.6228 0.8672 0.4787 0.046 Uiso 1 1 calc R
C14B C 0.59444(11) 0.8518(3) 0.53330(15) 0.0374(8) Uani 1 1 d .
C15B C 0.54954(11) 0.7925(4) 0.52747(16) 0.0433(10) Uani 1 1 d .
H15C H 0.5185 0.8289 0.4912 0.052 Uiso 1 1 calc R
H15D H 0.5490 0.7050 0.5189 0.052 Uiso 1 1 calc R
C16B C 0.55219(12) 0.8104(4) 0.58913(17) 0.0493(11) Uani 1 1 d .
H16B H 0.5227 0.7717 0.5844 0.059 Uiso 1 1 calc R
C17B C 0.55288(12) 0.9458(4) 0.60254(19) 0.0568(12) Uani 1 1 d .
H17C H 0.5220 0.9843 0.5672 0.068 Uiso 1 1 calc R
H17D H 0.5547 0.9573 0.6423 0.068 Uiso 1 1 calc R
C18B C 0.59789(12) 1.0051(4) 0.60928(17) 0.0456(10) Uani 1 1 d .
H18B H 0.5981 1.0935 0.6177 0.055 Uiso 1 1 calc R
C19B C 0.59485(12) 0.9881(3) 0.54751(16) 0.0427(9) Uani 1 1 d .
H19C H 0.6237 1.0276 0.5518 0.051 Uiso 1 1 calc R
H19D H 0.5643 1.0268 0.5117 0.051 Uiso 1 1 calc R
C20B C 0.64242(11) 0.7946(3) 0.59024(15) 0.0352(8) Uani 1 1 d .
H20C H 0.6430 0.7073 0.5823 0.042 Uiso 1 1 calc R
H20D H 0.6716 0.8330 0.5949 0.042 Uiso 1 1 calc R
C21B C 0.64518(11) 0.8117(3) 0.65175(16) 0.0377(8) Uani 1 1 d .
H21B H 0.6763 0.7736 0.6880 0.045 Uiso 1 1 calc R
C22B C 0.59997(12) 0.7512(4) 0.64495(17) 0.0452(10) Uani 1 1 d .
H22C H 0.5997 0.6636 0.6369 0.054 Uiso 1 1 calc R
H22D H 0.6020 0.7614 0.6849 0.054 Uiso 1 1 calc R
C23B C 0.64571(11) 0.9472(3) 0.66527(16) 0.0424(9) Uani 1 1 d .
H23C H 0.6750 0.9862 0.6704 0.051 Uiso 1 1 calc R
H23D H 0.6478 0.9586 0.7052 0.051 Uiso 1 1 calc R
P1 P 0.60999(3) 0.11372(7) 0.80726(4) 0.0295(2) Uani 1 1 d .
F1 F 0.60916(9) 0.25683(17) 0.81171(10) 0.0556(6) Uani 1 1 d .
F2 F 0.65150(8) 0.1248(3) 0.79378(12) 0.0882(10) Uani 1 1 d .
F3 F 0.65316(8) 0.10635(18) 0.88224(10) 0.0467(5) Uani 1 1 d .
F4 F 0.61089(10) -0.0279(2) 0.80229(17) 0.1090(14) Uani 1 1 d .
F5 F 0.56938(9) 0.1050(3) 0.82151(15) 0.0786(9) Uani 1 1 d .
F6 F 0.56726(8) 0.1232(2) 0.73237(10) 0.0570(6) Uani 1 1 d .

loop_
_atom_site_aniso_label
_atom_site_aniso_U_11
_atom_site_aniso_U_22
_atom_site_aniso_U_33
_atom_site_aniso_U_23
_atom_site_aniso_U_13
_atom_site_aniso_U_12
Cu1 0.01343(19) 0.0423(2) 0.0334(2) -0.02014(18) 0.00546(16) -0.00021(16)
N1A 0.0174(13) 0.058(2) 0.0301(15) -0.0275(14) 0.0009(12) 0.0119(13)
C2A 0.0174(16) 0.074(3) 0.038(2) -0.040(2) 0.0008(15) 0.0124(17)
C3A 0.0222(18) 0.124(4) 0.038(2) -0.054(3) -0.0027(17) 0.028(2)
C4A 0.037(2) 0.129(4) 0.025(2) -0.038(2) -0.0035(18) 0.047(3)
C5A 0.059(3) 0.089(3) 0.0182(18) -0.0131(19) 0.0085(19) 0.047(2)
C6A 0.064(3) 0.055(2) 0.0275(19) -0.0085(17) 0.0195(19) 0.025(2)
C7A 0.042(2) 0.044(2) 0.0293(18) -0.0116(16) 0.0136(17) 0.0095(16)
C8A 0.0287(17) 0.048(2) 0.0212(16) -0.0141(15) 0.0023(14) 0.0114(15)
C9A 0.0262(17) 0.058(2) 0.0242(17) -0.0226(16) 0.0018(15) 0.0185(16)
C10A 0.040(2) 0.090(3) 0.0189(17) -0.0233(19) 0.0031(16) 0.038(2)
C11A 0.0144(16) 0.059(3) 0.061(3) -0.048(2) 0.0052(18) 0.0005(16)
N12A 0.0180(13) 0.0315(16) 0.062(2) -0.0310(14) 0.0148(15) -0.0056(11)
C13A 0.0195(16) 0.0178(16) 0.094(3) -0.0098(18) 0.0237(19) -0.0054(13)
C14A 0.0188(15) 0.0196(15) 0.051(2) 0.0122(14) 0.0201(15) 0.0025(12)
C15A 0.0150(13) 0.0210(15) 0.0320(16) 0.0008(12) 0.0097(13) -0.0014(11)
C16A 0.0184(14) 0.0295(16) 0.0282(16) 0.0080(13) 0.0116(13) 0.0095(12)
C17A 0.0216(15) 0.0355(18) 0.0258(16) -0.0086(13) 0.0094(13) 0.0069(13)
C18A 0.0227(16) 0.060(2) 0.0186(15) 0.0029(15) 0.0089(13) 0.0129(15)
C19A 0.0164(13) 0.0256(15) 0.0265(15) 0.0103(12) 0.0116(12) 0.0076(11)
C20A 0.041(2) 0.061(3) 0.122(4) 0.066(3) 0.059(3) 0.029(2)
C21A 0.059(3) 0.118(4) 0.084(3) 0.078(3) 0.064(3) 0.054(3)
C22A 0.0340(19) 0.079(3) 0.054(2) 0.028(2) 0.0339(19) 0.0238(19)
C23A 0.048(2) 0.149(5) 0.033(2) 0.044(3) 0.029(2) 0.055(3)
N1B 0.0142(12) 0.0478(17) 0.0347(15) -0.0234(13) 0.0116(12) -0.0046(12)
C2B 0.0162(15) 0.061(2) 0.0368(19) -0.0295(17) 0.0084(14) 0.0019(15)
C3B 0.0175(17) 0.082(3) 0.053(2) -0.045(2) 0.0030(17) 0.0112(18)
C4B 0.0141(16) 0.096(3) 0.064(3) -0.061(3) 0.0050(17) 0.0022(19)
C5B 0.0268(19) 0.080(3) 0.082(3) -0.065(3) 0.031(2) -0.020(2)
C6B 0.044(2) 0.059(3) 0.089(3) -0.054(2) 0.050(2) -0.028(2)
C7B 0.043(2) 0.049(2) 0.063(2) -0.0266(19) 0.042(2) -0.0162(17)
C8B 0.0288(17) 0.045(2) 0.046(2) -0.0220(17) 0.0264(17) -0.0133(15)
C9B 0.0208(16) 0.052(2) 0.046(2) -0.0327(17) 0.0220(16) -0.0125(15)
C10B 0.0175(16) 0.073(3) 0.063(3) -0.051(2) 0.0202(18) -0.0113(17)
C11B 0.0174(15) 0.052(2) 0.0351(19) -0.0199(16) 0.0071(14) 0.0076(15)
N12B 0.0171(13) 0.0455(17) 0.0322(15) -0.0220(13) 0.0085(12) 0.0010(11)
C13B 0.0213(16) 0.043(2) 0.0347(19) -0.0206(15) 0.0063(14) 0.0026(14)
C14B 0.0171(15) 0.050(2) 0.0310(18) -0.0249(16) 0.0056(14) 0.0020(14)
C15B 0.0141(15) 0.063(2) 0.038(2) -0.0321(18) 0.0061(14) -0.0023(15)
C16B 0.0169(16) 0.080(3) 0.044(2) -0.037(2) 0.0130(16) -0.0068(17)
C17B 0.0188(17) 0.090(3) 0.044(2) -0.040(2) 0.0075(16) 0.0066(18)
C18B 0.0227(17) 0.053(2) 0.038(2) -0.0297(17) 0.0037(15) 0.0065(16)
C19B 0.0181(16) 0.049(2) 0.0360(19) -0.0247(16) 0.0008(14) 0.0071(15)
C20B 0.0145(14) 0.044(2) 0.0372(18) -0.0214(15) 0.0092(14) -0.0014(13)
C21B 0.0160(15) 0.054(2) 0.0300(18) -0.0215(16) 0.0053(14) -0.0009(14)
C22B 0.0270(18) 0.067(3) 0.038(2) -0.0290(18) 0.0171(16) -0.0066(17)
C23B 0.0186(16) 0.058(2) 0.0329(19) -0.0273(17) 0.0044(14) -0.0013(15)
P1 0.0241(4) 0.0233(4) 0.0442(5) -0.0117(4) 0.0213(4) -0.0069(3)
F1 0.0728(16) 0.0239(11) 0.0395(12) -0.0024(9) 0.0140(11) -0.0108(10)
F2 0.0347(13) 0.184(3) 0.0593(16) -0.0219(18) 0.0347(13) -0.0094(16)
F3 0.0487(12) 0.0390(12) 0.0445(12) 0.0052(9) 0.0220(11) 0.0055(10)
F4 0.0546(16) 0.0278(13) 0.149(3) -0.0347(16) 0.0012(18) 0.0064(11)
F5 0.0537(15) 0.095(2) 0.117(2) 0.0527(18) 0.0665(16) 0.0201(14)
F6 0.0359(12) 0.0658(15) 0.0495(13) -0.0301(11) 0.0127(10) -0.0093(11)

loop_
_atom_type_symbol
_atom_type_description
_atom_type_scat_dispersion_real
_atom_type_scat_dispersion_imag
_atom_type_scat_source
C C 0.0033 0.0016 'International Tables Vol C Tables 4.2.6.8 and 6.1.1.4'
H H 0.0000 0.0000 'International Tables Vol C Tables 4.2.6.8 and 6.1.1.4'
N N 0.0061 0.0033 'International Tables Vol C Tables 4.2.6.8 and 6.1.1.4'
F F 0.0171 0.0103 'International Tables Vol C Tables 4.2.6.8 and 6.1.1.4'
P P 0.1023 0.0942 'International Tables Vol C Tables 4.2.6.8 and 6.1.1.4'
Cu Cu 0.3201 1.2651 'International Tables Vol C Tables 4.2.6.8 and 6.1.1.4'

loop_
_geom_angle_atom_site_label_1
_geom_angle_atom_site_label_2
_geom_angle_atom_site_label_3
_geom_angle
N1B Cu1 N12A 130.88(11)
N1B Cu1 N1A 125.50(13)
N12A Cu1 N1A 81.26(13)
N1B Cu1 N12B 81.92(11)
N12A Cu1 N12B 114.57(12)
N1A Cu1 N12B 128.87(10)
C2A N1A C9A 118.8(3)
C2A N1A Cu1 111.3(3)
C9A N1A Cu1 129.9(2)
N1A C2A C3A 122.6(5)
N1A C2A C11A 115.5(3)
C3A C2A C11A 121.9(4)
C4A C3A C2A 119.2(4)
C4A C3A H3A 120.4
C2A C3A H3A 120.4
C3A C4A C10A 120.5(4)
C3A C4A H4A 119.7
C10A C4A H4A 119.7
C6A C5A C10A 120.5(4)
C6A C5A H5A 119.7
C10A C5A H5A 119.7
C5A C6A C7A 120.3(4)
C5A C6A H6A 119.8
C7A C6A H6A 119.8
C8A C7A C6A 120.8(4)
C8A C7A H7A 119.6
C6A C7A H7A 119.6
C7A C8A C9A 119.7(3)
C7A C8A H8A 120.1
C9A C8A H8A 120.1
N1A C9A C8A 118.9(3)
N1A C9A C10A 121.4(3)
C8A C9A C10A 119.7(4)
C5A C10A C9A 118.9(4)
C5A C10A C4A 123.6(4)
C9A C10A C4A 117.4(5)
N12A C11A C2A 118.4(3)
N12A C11A H11A 120.8
C2A C11A H11A 120.8
C11A N12A C13A 118.5(3)
C11A N12A Cu1 112.3(3)
C13A N12A Cu1 128.9(2)
N12A C13A C14A 113.0(3)
N12A C13A H13A 109.0
C14A C13A H13A 109.0
N12A C13A H13B 109.0
C14A C13A H13B 109.0
H13A C13A H13B 107.8
C13A C14A C20A 108.4(3)
C13A C14A C19A 112.0(2)
C20A C14A C19A 108.2(3)
C13A C14A C15A 110.8(3)
C20A C14A C15A 108.6(2)
C19A C14A C15A 108.9(2)
C16A C15A C14A 110.7(2)
C16A C15A H15A 109.5
C14A C15A H15A 109.5
C16A C15A H15B 109.5
C14A C15A H15B 109.5
H15A C15A H15B 108.1
C15A C16A C22A 109.5(3)
C15A C16A C17A 108.8(2)
C22A C16A C17A 109.5(3)
C15A C16A H16A 109.7
C22A C16A H16A 109.7
C17A C16A H16A 109.7
C18A C17A C16A 109.9(3)
C18A C17A H17A 109.7
C16A C17A H17A 109.7
C18A C17A H17B 109.7
C16A C17A H17B 109.7
H17A C17A H17B 108.2
C23A C18A C19A 109.8(3)
C23A C18A C17A 109.5(3)
C19A C18A C17A 109.3(2)
C23A C18A H18A 109.4
C19A C18A H18A 109.4
C17A C18A H18A 109.4
C18A C19A C14A 110.2(2)
C18A C19A H19A 109.6
C14A C19A H19A 109.6
C18A C19A H19B 109.6
C14A C19A H19B 109.6
H19A C19A H19B 108.1
C21A C20A C14A 110.6(3)
C21A C20A H20A 109.5
C14A C20A H20A 109.5
C21A C20A H20B 109.5
C14A C20A H20B 109.5
H20A C20A H20B 108.1
C20A C21A C23A 109.6(3)
C20A C21A C22A 109.8(4)
C23A C21A C22A 109.4(4)
C20A C21A H21A 109.3
C23A C21A H21A 109.3
C22A C21A H21A 109.3
C16A C22A C21A 109.2(3)
C16A C22A H22A 109.9
C21A C22A H22A 109.9
C16A C22A H22B 109.8
C21A C22A H22B 109.9
H22A C22A H22B 108.3
C18A C23A C21A 109.1(3)
C18A C23A H23A 109.9
C21A C23A H23A 109.9
C18A C23A H23B 109.9
C21A C23A H23B 109.9
H23A C23A H23B 108.3
C2B N1B C9B 118.7(3)
C2B N1B Cu1 111.7(2)
C9B N1B Cu1 129.7(2)
N1B C2B C3B 123.3(3)
N1B C2B C11B 115.5(3)
C3B C2B C11B 121.2(3)
C4B C3B C2B 118.5(4)
C4B C3B H3B 120.8
C2B C3B H3B 120.8
C3B C4B C10B 120.9(3)
C3B C4B H4B 119.6
C10B C4B H4B 119.6
C6B C5B C10B 120.9(4)
C6B C5B H5B 119.6
C10B C5B H5B 119.6
C5B C6B C7B 120.7(4)
C5B C6B H6B 119.7
C7B C6B H6B 119.7
C8B C7B C6B 120.5(4)
C8B C7B H7B 119.8
C6B C7B H7B 119.8
C7B C8B C9B 119.9(3)
C7B C8B H8B 120.0
C9B C8B H8B 120.0
N1B C9B C8B 119.4(3)
N1B C9B C10B 120.9(3)
C8B C9B C10B 119.8(3)
C4B C10B C5B 123.9(3)
C4B C10B C9B 117.8(3)
C5B C10B C9B 118.3(4)
N12B C11B C2B 119.0(3)
N12B C11B H11B 120.5
C2B C11B H11B 120.5
C11B N12B C13B 117.0(3)
C11B N12B Cu1 110.8(2)
C13B N12B Cu1 131.9(2)
N12B C13B C14B 113.3(3)
N12B C13B H13C 108.9
C14B C13B H13C 108.9
N12B C13B H13D 108.9
C14B C13B H13D 108.9
H13C C13B H13D 107.7
C13B C14B C15B 111.4(3)
C13B C14B C20B 112.0(3)
C15B C14B C20B 108.8(3)
C13B C14B C19B 108.0(3)
C15B C14B C19B 108.5(3)
C20B C14B C19B 108.0(2)
C16B C15B C14B 110.7(3)
C16B C15B H15C 109.5
C14B C15B H15C 109.5
C16B C15B H15D 109.5
C14B C15B H15D 109.5
H15C C15B H15D 108.1
C17B C16B C22B 109.3(3)
C17B C16B C15B 109.8(4)
C22B C16B C15B 109.1(3)
C17B C16B H16B 109.6
C22B C16B H16B 109.6
C15B C16B H16B 109.6
C18B C17B C16B 109.5(3)
C18B C17B H17C 109.8
C16B C17B H17C 109.8
C18B C17B H17D 109.8
C16B C17B H17D 109.8
H17C C17B H17D 108.2
C17B C18B C19B 109.8(3)
C17B C18B C23B 109.5(4)
C19B C18B C23B 109.8(3)
C17B C18B H18B 109.2
C19B C18B H18B 109.2
C23B C18B H18B 109.2
C18B C19B C14B 110.3(3)
C18B C19B H19C 109.6
C14B C19B H19C 109.6
C18B C19B H19D 109.6
C14B C19B H19D 109.6
H19C C19B H19D 108.1
C21B C20B C14B 110.3(2)
C21B C20B H20C 109.6
C14B C20B H20C 109.6
C21B C20B H20D 109.6
C14B C20B H20D 109.6
H20C C20B H20D 108.1
C20B C21B C23B 109.7(3)
C20B C21B C22B 109.9(3)
C23B C21B C22B 109.6(3)
C20B C21B H21B 109.2
C23B C21B H21B 109.2
C22B C21B H21B 109.2
C16B C22B C21B 109.0(3)
C16B C22B H22C 109.9
C21B C22B H22C 109.9
C16B C22B H22D 109.9
C21B C22B H22D 109.9
H22C C22B H22D 108.3
C21B C23B C18B 108.8(3)
C21B C23B H23C 109.9
C18B C23B H23C 109.9
C21B C23B H23D 109.9
C18B C23B H23D 109.9
H23C C23B H23D 108.3
F5 P1 F4 90.88(18)
F5 P1 F1 89.58(15)
F4 P1 F1 179.4(2)
F5 P1 F2 178.82(19)
F4 P1 F2 90.1(2)
F1 P1 F2 89.45(17)
F5 P1 F6 90.02(14)
F4 P1 F6 90.73(15)
F1 P1 F6 88.93(12)
F2 P1 F6 90.63(13)
F5 P1 F3 90.48(14)
F4 P1 F3 90.07(15)
F1 P1 F3 90.27(11)
F2 P1 F3 88.87(13)
F6 P1 F3 179.05(14)

loop_
_geom_bond_atom_site_label_1
_geom_bond_atom_site_label_2
_geom_bond_distance
Cu1 N1B 2.024(2)
Cu1 N12A 2.028(3)
Cu1 N1A 2.046(3)
Cu1 N12B 2.046(3)
N1A C2A 1.343(4)
N1A C9A 1.372(5)
C2A C3A 1.419(6)
C2A C11A 1.462(6)
C3A C4A 1.341(8)
C3A H3A 0.9500
C4A C10A 1.431(6)
C4A H4A 0.9500
C5A C6A 1.371(6)
C5A C10A 1.411(7)
C5A H5A 0.9500
C6A C7A 1.415(5)
C6A H6A 0.9500
C7A C8A 1.367(5)
C7A H7A 0.9500
C8A C9A 1.419(5)
C8A H8A 0.9500
C9A C10A 1.421(5)
C11A N12A 1.284(5)
C11A H11A 0.9500
N12A C13A 1.465(5)
C13A C14A 1.533(5)
C13A H13A 0.9900
C13A H13B 0.9900
C14A C20A 1.537(5)
C14A C19A 1.540(4)
C14A C15A 1.540(4)
C15A C16A 1.533(4)
C15A H15A 0.9900
C15A H15B 0.9900
C16A C22A 1.533(4)
C16A C17A 1.534(4)
C16A H16A 1.0000
C17A C18A 1.533(4)
C17A H17A 0.9900
C17A H17B 0.9900
C18A C23A 1.529(5)
C18A C19A 1.532(4)
C18A H18A 1.0000
C19A H19A 0.9900
C19A H19B 0.9900
C20A C21A 1.526(7)
C20A H20A 0.9900
C20A H20B 0.9900
C21A C23A 1.536(7)
C21A C22A 1.539(5)
C21A H21A 1.0000
C22A H22A 0.9900
C22A H22B 0.9900
C23A H23A 0.9900
C23A H23B 0.9900
N1B C2B 1.339(5)
N1B C9B 1.378(4)
C2B C3B 1.416(4)
C2B C11B 1.464(5)
C3B C4B 1.359(6)
C3B H3B 0.9500
C4B C10B 1.409(6)
C4B H4B 0.9500
C5B C6B 1.357(6)
C5B C10B 1.419(6)
C5B H5B 0.9500
C6B C7B 1.420(5)
C6B H6B 0.9500
C7B C8B 1.372(5)
C7B H7B 0.9500
C8B C9B 1.412(5)
C8B H8B 0.9500
C9B C10B 1.434(4)
C11B N12B 1.286(4)
C11B H11B 0.9500
N12B C13B 1.473(4)
C13B C14B 1.537(5)
C13B H13C 0.9900
C13B H13D 0.9900
C14B C15B 1.540(5)
C14B C20B 1.543(5)
C14B C19B 1.549(5)
C15B C16B 1.540(5)
C15B H15C 0.9900
C15B H15D 0.9900
C16B C17B 1.534(6)
C16B C22B 1.539(5)
C16B H16B 1.0000
C17B C18B 1.533(6)
C17B H17C 0.9900
C17B H17D 0.9900
C18B C19B 1.535(5)
C18B C23B 1.536(5)
C18B H18B 1.0000
C19B H19C 0.9900
C19B H19D 0.9900
C20B C21B 1.533(5)
C20B H20C 0.9900
C20B H20D 0.9900
C21B C23B 1.535(5)
C21B C22B 1.544(5)
C21B H21B 1.0000
C22B H22C 0.9900
C22B H22D 0.9900
C23B H23C 0.9900
C23B H23D 0.9900
P1 F5 1.572(2)
P1 F4 1.572(2)
P1 F1 1.588(2)
P1 F2 1.589(2)
P1 F6 1.605(2)
P1 F3 1.608(2)

loop_
_geom_torsion_atom_site_label_1
_geom_torsion_atom_site_label_2
_geom_torsion_atom_site_label_3
_geom_torsion_atom_site_label_4
_geom_torsion
N1B Cu1 N1A C2A 143.6(2)
N12A Cu1 N1A C2A 8.8(2)
N12B Cu1 N1A C2A -105.8(2)
N1B Cu1 N1A C9A -39.9(3)
N12A Cu1 N1A C9A -174.6(3)
N12B Cu1 N1A C9A 70.8(3)
C9A N1A C2A C3A -0.8(5)
Cu1 N1A C2A C3A 176.1(3)
C9A N1A C2A C11A 176.6(3)
Cu1 N1A C2A C11A -6.5(4)
N1A C2A C3A C4A 1.5(6)
C11A C2A C3A C4A -175.7(4)
C2A C3A C4A C10A 0.6(6)
C10A C5A C6A C7A -0.2(5)
C5A C6A C7A C8A 2.0(5)
C6A C7A C8A C9A -2.1(5)
C2A N1A C9A C8A 178.8(3)
Cu1 N1A C9A C8A 2.5(5)
C2A N1A C9A C10A -1.9(5)
Cu1 N1A C9A C10A -178.2(2)
C7A C8A C9A N1A 179.7(3)
C7A C8A C9A C10A 0.4(5)
C6A C5A C10A C9A -1.4(5)
C6A C5A C10A C4A 176.8(4)
N1A C9A C10A C5A -177.9(3)
C8A C9A C10A C5A 1.4(5)
N1A C9A C10A C4A 3.8(5)
C8A C9A C10A C4A -176.9(3)
C3A C4A C10A C5A 178.7(4)
C3A C4A C10A C9A -3.1(6)
N1A C2A C11A N12A -2.1(5)
C3A C2A C11A N12A 175.3(3)
C2A C11A N12A C13A -175.4(3)
C2A C11A N12A Cu1 9.7(4)
N1B Cu1 N12A C11A -140.2(2)
N1A Cu1 N12A C11A -10.1(2)
N12B Cu1 N12A C11A 118.8(2)
N1B Cu1 N12A C13A 45.6(3)
N1A Cu1 N12A C13A 175.7(3)
N12B Cu1 N12A C13A -55.4(3)
C11A N12A C13A C14A 98.7(3)
Cu1 N12A C13A C14A -87.4(3)
N12A C13A C14A C20A 175.6(3)
N12A C13A C14A C19A 56.4(4)
N12A C13A C14A C15A -65.3(3)
C13A C14A C15A C16A -177.5(2)
C20A C14A C15A C16A -58.7(4)
C19A C14A C15A C16A 58.9(3)
C14A C15A C16A C22A 59.9(3)
C14A C15A C16A C17A -59.7(3)
C15A C16A C17A C18A 60.2(3)
C22A C16A C17A C18A -59.4(3)
C16A C17A C18A C23A 59.8(4)
C16A C17A C18A C19A -60.5(3)
C23A C18A C19A C14A -60.4(3)
C17A C18A C19A C14A 59.8(3)
C13A C14A C19A C18A 178.6(3)
C20A C14A C19A C18A 59.2(3)
C15A C14A C19A C18A -58.6(3)
C13A C14A C20A C21A 179.0(3)
C19A C14A C20A C21A -59.5(4)
C15A C14A C20A C21A 58.6(4)
C14A C20A C21A C23A 60.3(4)
C14A C20A C21A C22A -59.9(4)
C15A C16A C22A C21A -59.6(4)
C17A C16A C22A C21A 59.6(4)
C20A C21A C22A C16A 59.8(5)
C23A C21A C22A C16A -60.6(5)
C19A C18A C23A C21A 59.7(4)
C17A C18A C23A C21A -60.3(4)
C20A C21A C23A C18A -59.6(4)
C22A C21A C23A C18A 60.9(4)
N12A Cu1 N1B C2B -108.2(2)
N1A Cu1 N1B C2B 140.0(2)
N12B Cu1 N1B C2B 7.4(2)
N12A Cu1 N1B C9B 71.5(3)
N1A Cu1 N1B C9B -40.2(3)
N12B Cu1 N1B C9B -172.9(3)
C9B N1B C2B C3B -1.4(5)
Cu1 N1B C2B C3B 178.4(3)
C9B N1B C2B C11B 176.0(3)
Cu1 N1B C2B C11B -4.3(4)
N1B C2B C3B C4B 1.7(6)
C11B C2B C3B C4B -175.4(4)
C2B C3B C4B C10B -0.1(7)
C10B C5B C6B C7B 1.7(6)
C5B C6B C7B C8B 0.4(6)
C6B C7B C8B C9B -1.5(5)
C2B N1B C9B C8B 178.5(3)
Cu1 N1B C9B C8B -1.2(4)
C2B N1B C9B C10B -0.6(5)
Cu1 N1B C9B C10B 179.7(2)
C7B C8B C9B N1B -178.4(3)
C7B C8B C9B C10B 0.6(5)
C3B C4B C10B C5B -179.9(4)
C3B C4B C10B C9B -1.6(6)
C6B C5B C10B C4B 175.7(4)
C6B C5B C10B C9B -2.5(6)
N1B C9B C10B C4B 2.0(5)
C8B C9B C10B C4B -177.0(3)
N1B C9B C10B C5B -179.6(3)
C8B C9B C10B C5B 1.4(5)
N1B C2B C11B N12B -4.3(5)
C3B C2B C11B N12B 173.1(4)
C2B C11B N12B C13B -176.0(3)
C2B C11B N12B Cu1 10.3(4)
N1B Cu1 N12B C11B -9.6(3)
N12A Cu1 N12B C11B 121.8(3)
N1A Cu1 N12B C11B -139.3(2)
N1B Cu1 N12B C13B 177.9(3)
N12A Cu1 N12B C13B -50.6(3)
N1A Cu1 N12B C13B 48.2(4)
C11B N12B C13B C14B 121.0(3)
Cu1 N12B C13B C14B -66.9(4)
N12B C13B C14B C15B -49.5(4)
N12B C13B C14B C20B 72.6(3)
N12B C13B C14B C19B -168.5(2)
C13B C14B C15B C16B -177.2(3)
C20B C14B C15B C16B 58.9(4)
C19B C14B C15B C16B -58.4(4)
C14B C15B C16B C17B 59.4(4)
C14B C15B C16B C22B -60.3(4)
C22B C16B C17B C18B 60.4(4)
C15B C16B C17B C18B -59.2(4)
C16B C17B C18B C19B 59.8(4)
C16B C17B C18B C23B -60.8(4)
C17B C18B C19B C14B -60.2(4)
C23B C18B C19B C14B 60.3(4)
C13B C14B C19B C18B 179.7(2)
C15B C14B C19B C18B 58.8(3)
C20B C14B C19B C18B -59.0(4)
C13B C14B C20B C21B 178.1(3)
C15B C14B C20B C21B -58.3(3)
C19B C14B C20B C21B 59.3(4)
C14B C20B C21B C23B -60.8(3)
C14B C20B C21B C22B 59.7(4)
C17B C16B C22B C21B -60.0(4)
C15B C16B C22B C21B 60.1(4)
C20B C21B C22B C16B -60.2(4)
C23B C21B C22B C16B 60.4(3)
C20B C21B C23B C18B 60.1(4)
C22B C21B C23B C18B -60.6(4)
C17B C18B C23B C21B 60.7(4)
C19B C18B C23B C21B -59.9(4)
